data_7224912
loop_
_publ_author_name
'Ogunlaja, Adeniyi Sunday'
'Hosten, Eric'
'Betz, Richard'
'Tshentu, Zenixole'

_publ_section_title
;
 Selective removal of isoquinoline and quinoline from simulated fuel using
 1,1'-binaphthyl-2,2'-diol (BINOL): Crystal structure and evaluation of
 the adduct electronic properties
;
_journal_name_full 'RSC Adv.'
_journal_paper_doi 10.1039/C6RA03854A
_journal_year 2016
_chemical_formula_sum 'C29 H21 N O2'
_chemical_formula_weight 415.47
_space_group_crystal_system triclinic
_space_group_IT_number 2
_space_group_name_Hall '-P 1'
_space_group_name_H-M_alt 'P -1'
_symmetry_space_group_name_Hall '-P 1'
_symmetry_space_group_name_H-M 'P -1'
_atom_sites_solution_hydrogens geom
_audit_creation_method SHELXL-2014/7
_audit_update_record
;
2016-01-29 deposited with the CCDC.
2016-04-13 downloaded from the CCDC.
;
_cell_angle_alpha 94.980(2)
_cell_angle_beta 111.858(2)
_cell_angle_gamma 114.677(2)
_cell_formula_units_Z 2
_cell_length_a 9.8716(5)
_cell_length_b 10.7064(5)
_cell_length_c 12.3284(6)
_cell_measurement_temperature 200(2)
_cell_volume 1052.56(10)
_computing_structure_refinement 'SHELXL-2014/7 (Sheldrick, 2014)'
_diffrn_ambient_temperature 200(2)
_diffrn_measured_fraction_theta_full 0.999
_diffrn_measured_fraction_theta_max 0.993
_diffrn_radiation_type MoK\a
_diffrn_radiation_wavelength 0.71073
_diffrn_reflns_av_R_equivalents 0.0162
_diffrn_reflns_av_unetI/netI 0.0122
_diffrn_reflns_Laue_measured_fraction_full 0.999
_diffrn_reflns_Laue_measured_fraction_max 0.993
_diffrn_reflns_limit_h_max 13
_diffrn_reflns_limit_h_min -13
_diffrn_reflns_limit_k_max 14
_diffrn_reflns_limit_k_min -14
_diffrn_reflns_limit_l_max 16
_diffrn_reflns_limit_l_min -16
_diffrn_reflns_number 28615
_diffrn_reflns_point_group_measured_fraction_full 0.999
_diffrn_reflns_point_group_measured_fraction_max 0.993
_diffrn_reflns_theta_full 25.242
_diffrn_reflns_theta_max 28.400
_diffrn_reflns_theta_min 1.858
_exptl_absorpt_coefficient_mu 0.082
_exptl_crystal_density_diffrn 1.311
_exptl_crystal_F_000 436
_exptl_crystal_size_max 0.538
_exptl_crystal_size_mid 0.535
_exptl_crystal_size_min 0.336
_refine_diff_density_max 0.336
_refine_diff_density_min -0.197
_refine_diff_density_rms 0.038
_refine_ls_extinction_method none
_refine_ls_goodness_of_fit_ref 1.055
_refine_ls_hydrogen_treatment constr
_refine_ls_matrix_type full
_refine_ls_number_parameters 291
_refine_ls_number_reflns 5246
_refine_ls_number_restraints 0
_refine_ls_restrained_S_all 1.055
_refine_ls_R_factor_all 0.0464
_refine_ls_R_factor_gt 0.0393
_refine_ls_shift/su_max 0.001
_refine_ls_shift/su_mean 0.000
_refine_ls_structure_factor_coef Fsqd
_refine_ls_weighting_details 'w=1/[\s^2^(Fo^2^)+(0.0513P)^2^+0.3000P] where P=(Fo^2^+2Fc^2^)/3'
_refine_ls_weighting_scheme calc
_refine_ls_wR_factor_gt 0.1036
_refine_ls_wR_factor_ref 0.1095
_reflns_Friedel_coverage 0.000
_reflns_number_gt 4486
_reflns_number_total 5246
_reflns_threshold_expression 'I > 2\s(I)'
_cod_data_source_file c6ra03854a2.cif
_cod_data_source_block fa439
_cod_original_cell_volume 1052.56(9)
_cod_database_code 7224912
_shelx_shelxl_version_number 2014/7
_shelx_space_group_comment
;
The symmetry employed for this shelxl refinement is uniquely defined
by the following loop, which should always be used as a source of
symmetry information in preference to the above space-group names.
They are only intended as comments.
;
_shelx_estimated_absorpt_t_min 0.957
_shelx_estimated_absorpt_t_max 0.973

loop_
_space_group_symop_operation_xyz
'x, y, z'
'-x, -y, -z'

loop_
_atom_site_label
_atom_site_type_symbol
_atom_site_fract_x
_atom_site_fract_y
_atom_site_fract_z
_atom_site_U_iso_or_equiv
_atom_site_adp_type
_atom_site_occupancy
_atom_site_site_symmetry_order
_atom_site_calc_flag
_atom_site_refinement_flags_posn
_atom_site_refinement_flags_adp
O2 O 0.64949(9) 0.48029(8) 1.02014(6) 0.02727(17) Uani 1 1 d . .
H2 H 0.6311 0.4432 1.0739 0.041 Uiso 1 1 calc R U
O3 O 0.39889(9) 0.61502(8) 0.78975(7) 0.02794(17) Uani 1 1 d . .
H3 H 0.3538 0.6553 0.7452 0.042 Uiso 1 1 calc R U
N1 N 0.25054(13) 0.72109(12) 0.62364(9) 0.0365(2) Uani 1 1 d . .
C11 C 0.32175(15) 0.76501(14) 0.55275(11) 0.0356(3) Uani 1 1 d . .
H11 H 0.4379 0.7963 0.5840 0.043 Uiso 1 1 calc R U
C12 C 0.23680(14) 0.76864(12) 0.43339(10) 0.0303(2) Uani 1 1 d . .
C13 C 0.31785(18) 0.81565(14) 0.35997(12) 0.0395(3) Uani 1 1 d . .
H13 H 0.4347 0.8503 0.3916 0.047 Uiso 1 1 calc R U
C14 C 0.2272(2) 0.81094(14) 0.24330(12) 0.0473(3) Uani 1 1 d . .
H14 H 0.2813 0.8417 0.1935 0.057 Uiso 1 1 calc R U
C15 C 0.0549(2) 0.76111(14) 0.19624(11) 0.0473(4) Uani 1 1 d . .
H15 H -0.0066 0.7569 0.1143 0.057 Uiso 1 1 calc R U
C16 C -0.02578(17) 0.71868(13) 0.26608(11) 0.0401(3) Uani 1 1 d . .
H16 H -0.1419 0.6878 0.2336 0.048 Uiso 1 1 calc R U
C17 C 0.06385(14) 0.72070(11) 0.38708(10) 0.0300(2) Uani 1 1 d . .
C18 C -0.01018(14) 0.67639(12) 0.46494(11) 0.0343(2) Uani 1 1 d . .
H18 H -0.1257 0.6454 0.4378 0.041 Uiso 1 1 calc R U
C19 C 0.08451(15) 0.67830(13) 0.57893(11) 0.0357(3) Uani 1 1 d . .
H19 H 0.0323 0.6483 0.6299 0.043 Uiso 1 1 calc R U
C20 C 0.54343(12) 0.38248(10) 0.90857(9) 0.0224(2) Uani 1 1 d . .
C21 C 0.53503(12) 0.43025(10) 0.80718(9) 0.02051(19) Uani 1 1 d . .
C22 C 0.42931(12) 0.32942(10) 0.68898(9) 0.02187(19) Uani 1 1 d . .
C23 C 0.41757(13) 0.37015(11) 0.58097(9) 0.0276(2) Uani 1 1 d . .
H23 H 0.4822 0.4678 0.5866 0.033 Uiso 1 1 calc R U
C24 C 0.31446(15) 0.27098(13) 0.46827(10) 0.0341(3) Uani 1 1 d . .
H24 H 0.3088 0.3006 0.3970 0.041 Uiso 1 1 calc R U
C25 C 0.21720(15) 0.12599(13) 0.45739(11) 0.0370(3) Uani 1 1 d . .
H25 H 0.1458 0.0580 0.3790 0.044 Uiso 1 1 calc R U
C26 C 0.22557(14) 0.08308(12) 0.55955(11) 0.0330(2) Uani 1 1 d . .
H26 H 0.1591 -0.0150 0.5516 0.040 Uiso 1 1 calc R U
C27 C 0.33170(13) 0.18228(11) 0.67728(9) 0.0255(2) Uani 1 1 d . .
C28 C 0.34378(14) 0.13908(11) 0.78425(10) 0.0301(2) Uani 1 1 d . .
H28 H 0.2791 0.0410 0.7775 0.036 Uiso 1 1 calc R U
C29 C 0.44670(14) 0.23595(11) 0.89672(10) 0.0285(2) Uani 1 1 d . .
H29 H 0.4536 0.2050 0.9676 0.034 Uiso 1 1 calc R U
C30 C 0.56265(12) 0.67273(11) 0.81189(8) 0.0225(2) Uani 1 1 d . .
C31 C 0.63514(12) 0.58593(10) 0.82255(8) 0.02019(19) Uani 1 1 d . .
C32 C 0.80697(12) 0.64782(10) 0.84939(8) 0.02188(19) Uani 1 1 d . .
C33 C 0.88963(14) 0.56536(12) 0.86163(10) 0.0294(2) Uani 1 1 d . .
H33 H 0.8295 0.4655 0.8516 0.035 Uiso 1 1 calc R U
C34 C 1.05458(15) 0.62688(14) 0.88759(12) 0.0376(3) Uani 1 1 d . .
H34 H 1.1079 0.5697 0.8958 0.045 Uiso 1 1 calc R U
C35 C 1.14590(15) 0.77414(14) 0.90215(12) 0.0396(3) Uani 1 1 d . .
H35 H 1.2605 0.8160 0.9201 0.047 Uiso 1 1 calc R U
C36 C 1.07060(14) 0.85688(12) 0.89065(10) 0.0324(2) Uani 1 1 d . .
H36 H 1.1333 0.9563 0.9005 0.039 Uiso 1 1 calc R U
C37 C 0.89996(13) 0.79681(11) 0.86416(9) 0.0246(2) Uani 1 1 d . .
C38 C 0.81962(14) 0.88070(11) 0.85264(9) 0.0281(2) Uani 1 1 d . .
H38 H 0.8808 0.9803 0.8625 0.034 Uiso 1 1 calc R U
C39 C 0.65569(14) 0.82104(11) 0.82766(9) 0.0272(2) Uani 1 1 d . .
H39 H 0.6037 0.8792 0.8208 0.033 Uiso 1 1 calc R U

loop_
_atom_site_aniso_label
_atom_site_aniso_U_11
_atom_site_aniso_U_22
_atom_site_aniso_U_33
_atom_site_aniso_U_23
_atom_site_aniso_U_13
_atom_site_aniso_U_12
O2 0.0287(4) 0.0286(4) 0.0180(3) 0.0071(3) 0.0080(3) 0.0105(3)
O3 0.0266(4) 0.0339(4) 0.0279(4) 0.0157(3) 0.0123(3) 0.0173(3)
N1 0.0361(5) 0.0479(6) 0.0307(5) 0.0171(4) 0.0137(4) 0.0247(5)
C11 0.0303(6) 0.0477(7) 0.0330(6) 0.0158(5) 0.0126(5) 0.0232(5)
C12 0.0350(6) 0.0305(5) 0.0279(5) 0.0089(4) 0.0126(5) 0.0193(5)
C13 0.0498(7) 0.0401(6) 0.0394(6) 0.0152(5) 0.0253(6) 0.0258(6)
C14 0.0792(10) 0.0364(7) 0.0360(7) 0.0149(5) 0.0317(7) 0.0305(7)
C15 0.0725(10) 0.0310(6) 0.0240(6) 0.0062(5) 0.0073(6) 0.0261(6)
C16 0.0437(7) 0.0274(5) 0.0295(6) 0.0022(4) -0.0009(5) 0.0169(5)
C17 0.0334(6) 0.0223(5) 0.0271(5) 0.0038(4) 0.0058(4) 0.0149(4)
C18 0.0266(5) 0.0306(5) 0.0396(6) 0.0077(5) 0.0101(5) 0.0134(4)
C19 0.0358(6) 0.0378(6) 0.0378(6) 0.0145(5) 0.0192(5) 0.0185(5)
C20 0.0220(4) 0.0235(5) 0.0214(5) 0.0070(4) 0.0095(4) 0.0110(4)
C21 0.0200(4) 0.0189(4) 0.0208(4) 0.0059(3) 0.0090(4) 0.0081(4)
C22 0.0208(4) 0.0203(4) 0.0220(5) 0.0050(4) 0.0103(4) 0.0075(4)
C23 0.0286(5) 0.0240(5) 0.0223(5) 0.0055(4) 0.0112(4) 0.0066(4)
C24 0.0353(6) 0.0342(6) 0.0214(5) 0.0044(4) 0.0123(4) 0.0085(5)
C25 0.0350(6) 0.0312(6) 0.0253(5) -0.0040(4) 0.0109(5) 0.0042(5)
C26 0.0318(6) 0.0216(5) 0.0336(6) 0.0000(4) 0.0158(5) 0.0036(4)
C27 0.0248(5) 0.0205(5) 0.0277(5) 0.0043(4) 0.0139(4) 0.0069(4)
C28 0.0336(5) 0.0202(5) 0.0354(6) 0.0102(4) 0.0197(5) 0.0083(4)
C29 0.0341(5) 0.0268(5) 0.0282(5) 0.0138(4) 0.0172(4) 0.0138(4)
C30 0.0247(5) 0.0242(5) 0.0157(4) 0.0066(3) 0.0077(4) 0.0107(4)
C31 0.0223(4) 0.0187(4) 0.0148(4) 0.0044(3) 0.0067(3) 0.0074(4)
C32 0.0229(5) 0.0216(4) 0.0162(4) 0.0044(3) 0.0077(4) 0.0079(4)
C33 0.0282(5) 0.0270(5) 0.0318(5) 0.0081(4) 0.0130(4) 0.0129(4)
C34 0.0312(6) 0.0420(7) 0.0430(7) 0.0118(5) 0.0174(5) 0.0203(5)
C35 0.0245(5) 0.0449(7) 0.0413(7) 0.0086(5) 0.0160(5) 0.0098(5)
C36 0.0281(5) 0.0281(5) 0.0284(5) 0.0052(4) 0.0133(4) 0.0030(4)
C37 0.0260(5) 0.0220(5) 0.0172(4) 0.0037(3) 0.0083(4) 0.0061(4)
C38 0.0349(6) 0.0186(4) 0.0227(5) 0.0056(4) 0.0111(4) 0.0079(4)
C39 0.0356(6) 0.0232(5) 0.0231(5) 0.0081(4) 0.0114(4) 0.0160(4)

loop_
_atom_type_symbol
_atom_type_description
_atom_type_scat_dispersion_real
_atom_type_scat_dispersion_imag
_atom_type_scat_source
C C 0.0033 0.0016 'International Tables Vol C Tables 4.2.6.8 and 6.1.1.4'
H H 0.0000 0.0000 'International Tables Vol C Tables 4.2.6.8 and 6.1.1.4'
N N 0.0061 0.0033 'International Tables Vol C Tables 4.2.6.8 and 6.1.1.4'
O O 0.0106 0.0060 'International Tables Vol C Tables 4.2.6.8 and 6.1.1.4'

loop_
_geom_angle_atom_site_label_1
_geom_angle_atom_site_label_2
_geom_angle_atom_site_label_3
_geom_angle
C20 O2 H2 109.5
C30 O3 H3 109.5
C11 N1 C19 117.61(10)
N1 C11 C12 124.21(11)
N1 C11 H11 117.9
C12 C11 H11 117.9
C11 C12 C13 122.39(11)
C11 C12 C17 117.60(10)
C13 C12 C17 120.01(11)
C14 C13 C12 119.56(13)
C14 C13 H13 120.2
C12 C13 H13 120.2
C13 C14 C15 120.62(13)
C13 C14 H14 119.7
C15 C14 H14 119.7
C16 C15 C14 121.09(12)
C16 C15 H15 119.5
C14 C15 H15 119.5
C15 C16 C17 119.86(13)
C15 C16 H16 120.1
C17 C16 H16 120.1
C18 C17 C12 117.55(10)
C18 C17 C16 123.61(11)
C12 C17 C16 118.84(12)
C19 C18 C17 119.73(11)
C19 C18 H18 120.1
C17 C18 H18 120.1
C18 C19 N1 123.28(11)
C18 C19 H19 118.4
N1 C19 H19 118.4
O2 C20 C21 117.87(9)
O2 C20 C29 121.13(9)
C21 C20 C29 120.99(9)
C20 C21 C22 119.19(9)
C20 C21 C31 119.72(8)
C22 C21 C31 121.09(8)
C23 C22 C27 117.99(9)
C23 C22 C21 122.30(9)
C27 C22 C21 119.71(9)
C24 C23 C22 121.13(10)
C24 C23 H23 119.4
C22 C23 H23 119.4
C23 C24 C25 120.55(10)
C23 C24 H24 119.7
C25 C24 H24 119.7
C26 C25 C24 119.84(10)
C26 C25 H25 120.1
C24 C25 H25 120.1
C25 C26 C27 121.10(10)
C25 C26 H26 119.4
C27 C26 H26 119.4
C28 C27 C26 121.79(10)
C28 C27 C22 118.83(9)
C26 C27 C22 119.38(10)
C29 C28 C27 120.98(9)
C29 C28 H28 119.5
C27 C28 H28 119.5
C28 C29 C20 120.29(9)
C28 C29 H29 119.9
C20 C29 H29 119.9
O3 C30 C31 119.30(9)
O3 C30 C39 119.43(9)
C31 C30 C39 121.23(9)
C30 C31 C32 118.91(9)
C30 C31 C21 120.23(9)
C32 C31 C21 120.86(8)
C33 C32 C37 118.20(9)
C33 C32 C31 122.03(9)
C37 C32 C31 119.77(9)
C34 C33 C32 121.10(10)
C34 C33 H33 119.5
C32 C33 H33 119.5
C33 C34 C35 120.47(11)
C33 C34 H34 119.8
C35 C34 H34 119.8
C36 C35 C34 120.15(11)
C36 C35 H35 119.9
C34 C35 H35 119.9
C35 C36 C37 120.91(10)
C35 C36 H36 119.5
C37 C36 H36 119.5
C38 C37 C36 121.89(10)
C38 C37 C32 118.94(9)
C36 C37 C32 119.17(10)
C39 C38 C37 120.98(9)
C39 C38 H38 119.5
C37 C38 H38 119.5
C38 C39 C30 120.17(10)
C38 C39 H39 119.9
C30 C39 H39 119.9

loop_
_geom_bond_atom_site_label_1
_geom_bond_atom_site_label_2
_geom_bond_distance
O2 C20 1.3590(12)
O2 H2 0.8400
O3 C30 1.3702(12)
O3 H3 0.8400
N1 C11 1.3161(16)
N1 C19 1.3625(16)
C11 C12 1.4101(16)
C11 H11 0.9500
C12 C13 1.4125(17)
C12 C17 1.4127(16)
C13 C14 1.3650(19)
C13 H13 0.9500
C14 C15 1.403(2)
C14 H14 0.9500
C15 C16 1.363(2)
C15 H15 0.9500
C16 C17 1.4157(16)
C16 H16 0.9500
C17 C18 1.4116(17)
C18 C19 1.3602(17)
C18 H18 0.9500
C19 H19 0.9500
C20 C21 1.3785(13)
C20 C29 1.4142(14)
C21 C22 1.4253(13)
C21 C31 1.4903(13)
C22 C23 1.4159(14)
C22 C27 1.4215(13)
C23 C24 1.3720(15)
C23 H23 0.9500
C24 C25 1.4046(17)
C24 H24 0.9500
C25 C26 1.3633(17)
C25 H25 0.9500
C26 C27 1.4154(15)
C26 H26 0.9500
C27 C28 1.4150(15)
C28 C29 1.3608(16)
C28 H28 0.9500
C29 H29 0.9500
C30 C31 1.3782(14)
C30 C39 1.4136(14)
C31 C32 1.4253(13)
C32 C33 1.4146(15)
C32 C37 1.4223(13)
C33 C34 1.3666(16)
C33 H33 0.9500
C34 C35 1.4051(18)
C34 H34 0.9500
C35 C36 1.3603(18)
C35 H35 0.9500
C36 C37 1.4166(15)
C36 H36 0.9500
C37 C38 1.4104(15)
C38 C39 1.3614(16)
C38 H38 0.9500
C39 H39 0.9500

loop_
_geom_hbond_atom_site_label_D
_geom_hbond_atom_site_label_H
_geom_hbond_atom_site_label_A
_geom_hbond_distance_DH
_geom_hbond_distance_HA
_geom_hbond_distance_DA
_geom_hbond_angle_DHA
_geom_hbond_site_symmetry_A
O2 H2 O3 0.84 1.92 2.7576(10) 172.0 2_667
O3 H3 N1 0.84 1.85 2.6809(12) 169.4 .
C34 H34 O2 0.95 2.53 3.4198(15) 155.5 2_767

loop_
_geom_torsion_atom_site_label_1
_geom_torsion_atom_site_label_2
_geom_torsion_atom_site_label_3
_geom_torsion_atom_site_label_4
_geom_torsion
C19 N1 C11 C12 -0.91(19)
N1 C11 C12 C13 -179.53(12)
N1 C11 C12 C17 -0.59(18)
C11 C12 C13 C14 177.26(12)
C17 C12 C13 C14 -1.66(18)
C12 C13 C14 C15 0.58(19)
C13 C14 C15 C16 1.2(2)
C14 C15 C16 C17 -1.82(18)
C11 C12 C17 C18 1.68(16)
C13 C12 C17 C18 -179.35(10)
C11 C12 C17 C16 -177.95(11)
C13 C12 C17 C16 1.02(16)
C15 C16 C17 C18 -178.90(11)
C15 C16 C17 C12 0.71(17)
C12 C17 C18 C19 -1.34(16)
C16 C17 C18 C19 178.27(11)
C17 C18 C19 N1 -0.18(19)
C11 N1 C19 C18 1.32(19)
O2 C20 C21 C22 177.84(8)
C29 C20 C21 C22 -1.15(15)
O2 C20 C21 C31 -2.60(14)
C29 C20 C21 C31 178.40(9)
C20 C21 C22 C23 -178.40(9)
C31 C21 C22 C23 2.05(15)
C20 C21 C22 C27 1.39(14)
C31 C21 C22 C27 -178.16(9)
C27 C22 C23 C24 0.38(16)
C21 C22 C23 C24 -179.82(10)
C22 C23 C24 C25 0.21(18)
C23 C24 C25 C26 -0.2(2)
C24 C25 C26 C27 -0.32(19)
C25 C26 C27 C28 -178.99(11)
C25 C26 C27 C22 0.91(17)
C23 C22 C27 C28 178.98(10)
C21 C22 C27 C28 -0.82(15)
C23 C22 C27 C26 -0.92(15)
C21 C22 C27 C26 179.28(9)
C26 C27 C28 C29 179.89(11)
C22 C27 C28 C29 0.00(16)
C27 C28 C29 C20 0.26(17)
O2 C20 C29 C28 -178.62(10)
C21 C20 C29 C28 0.33(16)
O3 C30 C31 C32 -178.05(8)
C39 C30 C31 C32 -0.31(14)
O3 C30 C31 C21 1.44(13)
C39 C30 C31 C21 179.17(8)
C20 C21 C31 C30 -97.22(11)
C22 C21 C31 C30 82.33(12)
C20 C21 C31 C32 82.25(12)
C22 C21 C31 C32 -98.20(11)
C30 C31 C32 C33 -179.99(9)
C21 C31 C32 C33 0.53(14)
C30 C31 C32 C37 -0.25(13)
C21 C31 C32 C37 -179.73(8)
C37 C32 C33 C34 0.35(16)
C31 C32 C33 C34 -179.90(10)
C32 C33 C34 C35 -0.33(18)
C33 C34 C35 C36 0.09(19)
C34 C35 C36 C37 0.11(18)
C35 C36 C37 C38 179.56(11)
C35 C36 C37 C32 -0.07(16)
C33 C32 C37 C38 -179.80(9)
C31 C32 C37 C38 0.44(14)
C33 C32 C37 C36 -0.15(14)
C31 C32 C37 C36 -179.91(9)
C36 C37 C38 C39 -179.71(10)
C32 C37 C38 C39 -0.08(15)
C37 C38 C39 C30 -0.48(15)
O3 C30 C39 C38 178.42(9)
C31 C30 C39 C38 0.69(15)
